data_7230228
loop_
_publ_author_name
'An, Yan-Yan'
'Lu, Li-Ping'
'Feng, Si-Si'
'Zhu, Miao-Li'

_publ_section_title
;
 Efficient pure white light emission based on a three-component
 La:Eu,Tb-doped luminescent lanthanide metal--organic framework
;
_journal_issue 14
_journal_name_full CrystEngComm
_journal_page_first 2043
_journal_paper_doi 10.1039/C8CE00008E
_journal_volume 20
_journal_year 2018
_chemical_formula_moiety '[Sm(C16H9O7)(C3H7ON)(H2O)0.5(CHOOH)0.5]??1.25H2O'
_chemical_formula_sum 'C19.5 H20.5 N O10.75 Sm'
_chemical_formula_weight 591.22
_space_group_crystal_system monoclinic
_space_group_IT_number 15
_space_group_name_Hall '-C 2yc'
_space_group_name_H-M_alt 'C 1 2/c 1'
_symmetry_space_group_name_Hall '-C 2yc'
_symmetry_space_group_name_H-M 'C 1 2/c 1'
_atom_sites_solution_hydrogens geom
_audit_creation_method SHELXL-2016/6
_audit_update_record
;
2018-02-11 deposited with the CCDC.
2018-03-02 downloaded from the CCDC.
;
_cell_angle_alpha 90
_cell_angle_beta 97.044(4)
_cell_angle_gamma 90
_cell_formula_units_Z 8
_cell_length_a 28.754(4)
_cell_length_b 14.412(2)
_cell_length_c 13.787(2)
_cell_measurement_reflns_used 9920
_cell_measurement_temperature 298(2)
_cell_measurement_theta_max 26.25
_cell_measurement_theta_min 2.83
_cell_volume 5670.2(14)
_computing_structure_refinement 'SHELXL-2016/6 (Sheldrick, 2016)'
_computing_structure_solution 'SHELXT 2014/5 (Sheldrick, 2014)'
_diffrn_ambient_temperature 298(2)
_diffrn_measured_fraction_theta_full 0.999
_diffrn_measured_fraction_theta_max 0.992
_diffrn_measurement_device_type 'Bruker APEX-II CCD'
_diffrn_radiation_type MoK\a
_diffrn_radiation_wavelength 0.71073
_diffrn_reflns_av_R_equivalents 0.0739
_diffrn_reflns_av_unetI/netI 0.0490
_diffrn_reflns_Laue_measured_fraction_full 0.999
_diffrn_reflns_Laue_measured_fraction_max 0.992
_diffrn_reflns_limit_h_max 35
_diffrn_reflns_limit_h_min -35
_diffrn_reflns_limit_k_max 17
_diffrn_reflns_limit_k_min -17
_diffrn_reflns_limit_l_max 17
_diffrn_reflns_limit_l_min -17
_diffrn_reflns_number 44139
_diffrn_reflns_point_group_measured_fraction_full 0.999
_diffrn_reflns_point_group_measured_fraction_max 0.992
_diffrn_reflns_theta_full 25.242
_diffrn_reflns_theta_max 26.427
_diffrn_reflns_theta_min 2.566
_exptl_absorpt_coefficient_mu 2.117
_exptl_absorpt_correction_T_max 0.7454
_exptl_absorpt_correction_T_min 0.6208
_exptl_absorpt_correction_type multi-scan
_exptl_absorpt_process_details sadabs
_exptl_crystal_colour colourless
_exptl_crystal_density_diffrn 1.385
_exptl_crystal_description block
_exptl_crystal_F_000 2340
_exptl_crystal_size_max 0.25
_exptl_crystal_size_mid 0.22
_exptl_crystal_size_min 0.15
_refine_diff_density_max 1.237
_refine_diff_density_min -1.064
_refine_diff_density_rms 0.165
_refine_ls_extinction_method none
_refine_ls_goodness_of_fit_ref 1.114
_refine_ls_hydrogen_treatment constr
_refine_ls_matrix_type full
_refine_ls_number_parameters 299
_refine_ls_number_reflns 5767
_refine_ls_number_restraints 71
_refine_ls_restrained_S_all 1.130
_refine_ls_R_factor_all 0.0785
_refine_ls_R_factor_gt 0.0539
_refine_ls_shift/su_max 0.007
_refine_ls_shift/su_mean 0.000
_refine_ls_structure_factor_coef Fsqd
_refine_ls_weighting_details 'w=1/[\s^2^(Fo^2^)+(0.0498P)^2^+96.9690P] where P=(Fo^2^+2Fc^2^)/3'
_refine_ls_weighting_scheme calc
_refine_ls_wR_factor_gt 0.1316
_refine_ls_wR_factor_ref 0.1425
_reflns_Friedel_coverage 0.000
_reflns_number_gt 4449
_reflns_number_total 5767
_reflns_threshold_expression 'I > 2\s(I)'
_cod_data_source_file c8ce00008e2.cif
_cod_data_source_block 4R-Sm-RT2
_cod_depositor_comments 'Adding full bibliography for 7230226--7230238.cif.'
_cod_original_cell_volume 5670.3(15)
_cod_original_formula_sum 'C19.50 H20.50 N O10.75 Sm'
_cod_database_code 7230228
_shelx_shelxl_version_number 2016/6
_shelx_space_group_comment
;
The symmetry employed for this shelxl refinement is uniquely defined
by the following loop, which should always be used as a source of
symmetry information in preference to the above space-group names.
They are only intended as comments.
;

loop_
_space_group_symop_operation_xyz
'x, y, z'
'-x, y, -z+1/2'
'x+1/2, y+1/2, z'
'-x+1/2, y+1/2, -z+1/2'
'-x, -y, -z'
'x, -y, z-1/2'
'-x+1/2, -y+1/2, -z'
'x+1/2, -y+1/2, z-1/2'

loop_
_atom_site_label
_atom_site_type_symbol
_atom_site_fract_x
_atom_site_fract_y
_atom_site_fract_z
_atom_site_U_iso_or_equiv
_atom_site_adp_type
_atom_site_occupancy
_atom_site_site_symmetry_order
_atom_site_calc_flag
_atom_site_refinement_flags_posn
_atom_site_refinement_flags_adp
_atom_site_refinement_flags_occupancy
_atom_site_disorder_assembly
_atom_site_disorder_group
Sm1 Sm 0.31727(2) 0.20916(2) 0.53667(3) 0.02338(13) Uani 1 1 d . . . . .
O1 O 0.30328(18) 0.2784(4) 0.3776(4) 0.0337(12) Uani 1 1 d . . . . .
O2 O 0.23412(18) 0.3502(4) 0.3513(4) 0.0401(14) Uani 1 1 d . . . . .
O3 O 0.20688(18) 0.5739(4) 0.0691(4) 0.0382(13) Uani 1 1 d . . . . .
O4 O 0.26778(18) 0.6607(3) 0.0515(4) 0.0301(12) Uani 1 1 d . . . . .
O5 O 0.4227(2) 0.3591(4) 0.1512(5) 0.0593(19) Uani 1 1 d . U . . .
O6 O 0.6082(2) 0.1797(4) 0.0288(5) 0.0481(16) Uani 1 1 d . . . . .
O7 O 0.6177(2) 0.3224(4) -0.0181(5) 0.0492(17) Uani 1 1 d . . . . .
C1 C 0.2939(3) 0.3991(5) 0.2604(5) 0.0281(16) Uani 1 1 d . . . . .
C2 C 0.2647(3) 0.4611(5) 0.2073(6) 0.0288(16) Uani 1 1 d . . . . .
H2 H 0.233197 0.463250 0.215952 0.035 Uiso 1 1 calc R U . . .
C3 C 0.2818(3) 0.5207(5) 0.1406(6) 0.0293(16) Uani 1 1 d . . . . .
C4 C 0.3283(3) 0.5169(5) 0.1274(6) 0.0317(17) Uani 1 1 d . . . . .
H4 H 0.339797 0.556813 0.082951 0.038 Uiso 1 1 calc R U . . .
C5 C 0.3587(3) 0.4536(5) 0.1798(6) 0.0327(18) Uani 1 1 d . . . . .
C6 C 0.3410(3) 0.3959(5) 0.2461(6) 0.0328(18) Uani 1 1 d . . . . .
H6 H 0.360807 0.354081 0.281948 0.039 Uiso 1 1 calc R U . . .
C7 C 0.2758(3) 0.3369(5) 0.3360(5) 0.0296(16) Uani 1 1 d . . . . .
C8 C 0.2499(3) 0.5894(5) 0.0848(5) 0.0289(17) Uani 1 1 d . . . . .
C9 C 0.4095(3) 0.4520(6) 0.1636(7) 0.043(2) Uani 1 1 d . . . . .
H9A H 0.413987 0.487846 0.105931 0.051 Uiso 1 1 calc R U . . .
H9B H 0.428641 0.478967 0.219292 0.051 Uiso 1 1 calc R U . . .
C10 C 0.4659(3) 0.3422(6) 0.1229(7) 0.048(2) Uani 1 1 d . U . . .
C11 C 0.4776(4) 0.2496(8) 0.1193(9) 0.067(3) Uani 1 1 d . U . . .
H11 H 0.457744 0.204328 0.139112 0.080 Uiso 1 1 calc R U . . .
C12 C 0.5200(4) 0.2249(8) 0.0852(9) 0.064(3) Uani 1 1 d . U . . .
H12 H 0.527388 0.162435 0.080045 0.077 Uiso 1 1 calc R U . . .
C13 C 0.5506(3) 0.2905(6) 0.0595(7) 0.0397(19) Uani 1 1 d . . . . .
C14 C 0.5384(3) 0.3828(6) 0.0677(7) 0.044(2) Uani 1 1 d . . . . .
H14 H 0.558652 0.428444 0.050136 0.053 Uiso 1 1 calc R U . . .
C15 C 0.4973(3) 0.4087(6) 0.1012(7) 0.048(2) Uani 1 1 d . . . . .
H15 H 0.490632 0.471170 0.109256 0.057 Uiso 1 1 calc R U . . .
C16 C 0.5949(3) 0.2635(6) 0.0202(6) 0.0350(18) Uani 1 1 d . . . . .
O8 O 0.3554(3) 0.0770(5) 0.6232(6) 0.073(2) Uani 1 1 d D U . . .
C17 C 0.3413(6) -0.0028(8) 0.6317(12) 0.102(5) Uani 1 1 d D U . . .
H17 H 0.316385 -0.022421 0.587042 0.122 Uiso 1 1 calc R U . . .
N1 N 0.3584(6) -0.0622(10) 0.6979(12) 0.126(5) Uani 1 1 d D U . . .
C18 C 0.3399(8) -0.1538(12) 0.7040(16) 0.178(9) Uani 1 1 d D U . . .
H18A H 0.357257 -0.186299 0.757499 0.268 Uiso 1 1 calc R U . . .
H18B H 0.307534 -0.150234 0.714526 0.268 Uiso 1 1 calc R U . . .
H18C H 0.342432 -0.186461 0.644221 0.268 Uiso 1 1 calc R U . . .
C19 C 0.3989(12) -0.047(3) 0.775(3) 0.36(2) Uani 1 1 d D U . . .
H19A H 0.404211 -0.101569 0.814301 0.536 Uiso 1 1 calc R U . . .
H19B H 0.426454 -0.032898 0.744780 0.536 Uiso 1 1 calc R U . . .
H19C H 0.392132 0.004456 0.815735 0.536 Uiso 1 1 calc R U . . .
O9 O 0.3473(3) 0.2664(6) 0.7009(5) 0.078(3) Uani 0.5 1 d D . P A 1
C20 C 0.3387(9) 0.2426(18) 0.7836(10) 0.083(7) Uani 0.5 1 d D U P A 1
H20 H 0.327998 0.182148 0.788793 0.099 Uiso 0.5 1 calc R U P A 1
O10 O 0.3426(10) 0.2896(18) 0.8609(16) 0.135(8) Uani 0.5 1 d D U P A 1
O9A O 0.3473(3) 0.2664(6) 0.7009(5) 0.078(3) Uani 0.5 1 d . . P A 2
O11 O 0.3631(12) 0.372(3) 0.874(2) 0.189(13) Uiso 0.5 1 d . . P B 2
O12 O 0.5488(12) 0.001(2) 0.973(2) 0.187(12) Uiso 0.5 1 d . . P . .
O13 O 0.500000 0.235(4) 0.750000 0.24(3) Uiso 0.5 2 d S . P . .

loop_
_atom_site_aniso_label
_atom_site_aniso_U_11
_atom_site_aniso_U_22
_atom_site_aniso_U_33
_atom_site_aniso_U_23
_atom_site_aniso_U_13
_atom_site_aniso_U_12
Sm1 0.02009(19) 0.02186(19) 0.0300(2) 0.00281(17) 0.01047(13) -0.00244(16)
O1 0.036(3) 0.035(3) 0.033(3) 0.016(2) 0.014(2) 0.005(2)
O2 0.029(3) 0.051(4) 0.043(3) 0.019(3) 0.016(2) 0.005(3)
O3 0.028(3) 0.027(3) 0.060(4) 0.015(3) 0.009(3) 0.005(2)
O4 0.036(3) 0.021(3) 0.036(3) 0.006(2) 0.015(2) 0.004(2)
O5 0.044(3) 0.044(3) 0.099(5) 0.012(3) 0.044(3) 0.009(3)
O6 0.033(3) 0.038(3) 0.079(5) 0.002(3) 0.030(3) 0.003(3)
O7 0.036(3) 0.046(3) 0.072(4) 0.021(3) 0.034(3) 0.015(3)
C1 0.030(4) 0.025(4) 0.032(4) 0.003(3) 0.014(3) 0.001(3)
C2 0.023(4) 0.026(4) 0.041(4) 0.006(3) 0.016(3) 0.003(3)
C3 0.031(4) 0.025(4) 0.035(4) 0.004(3) 0.016(3) 0.004(3)
C4 0.032(4) 0.027(4) 0.040(4) 0.011(3) 0.019(3) 0.006(3)
C5 0.025(4) 0.031(4) 0.045(5) 0.012(3) 0.018(3) 0.005(3)
C6 0.031(4) 0.028(4) 0.043(5) 0.009(3) 0.019(4) 0.009(3)
C7 0.030(4) 0.030(4) 0.032(4) 0.005(3) 0.015(3) 0.001(3)
C8 0.037(4) 0.019(3) 0.033(4) 0.006(3) 0.019(3) 0.005(3)
C9 0.030(4) 0.040(5) 0.063(6) 0.016(4) 0.023(4) 0.008(4)
C10 0.035(4) 0.045(5) 0.069(5) 0.010(4) 0.028(4) 0.007(4)
C11 0.060(4) 0.060(4) 0.086(5) 0.006(4) 0.025(4) 0.001(4)
C12 0.057(4) 0.057(4) 0.081(5) 0.004(4) 0.025(4) 0.007(4)
C13 0.027(4) 0.040(4) 0.056(5) 0.008(4) 0.020(4) 0.006(4)
C14 0.029(4) 0.044(5) 0.063(6) 0.012(4) 0.024(4) 0.002(4)
C15 0.037(5) 0.036(5) 0.076(7) 0.005(4) 0.030(5) 0.009(4)
C16 0.025(4) 0.037(5) 0.045(5) 0.000(4) 0.013(4) 0.005(3)
O8 0.070(5) 0.064(4) 0.090(5) 0.033(4) 0.026(4) 0.019(4)
C17 0.106(6) 0.100(6) 0.102(6) 0.005(5) 0.020(4) 0.009(5)
N1 0.143(9) 0.113(8) 0.126(8) 0.041(7) 0.039(7) 0.019(7)
C18 0.245(18) 0.127(14) 0.178(15) 0.049(12) 0.085(14) -0.002(13)
C19 0.36(3) 0.35(3) 0.36(3) 0.026(19) 0.026(19) -0.014(19)
O9 0.097(6) 0.085(6) 0.046(4) 0.014(4) -0.012(4) -0.036(5)
C20 0.085(11) 0.092(11) 0.067(10) -0.005(8) -0.003(8) -0.020(9)
O10 0.144(12) 0.148(12) 0.110(11) -0.014(9) 0.007(9) -0.016(9)
O9A 0.097(6) 0.085(6) 0.046(4) 0.014(4) -0.012(4) -0.036(5)

loop_
_atom_type_symbol
_atom_type_description
_atom_type_scat_dispersion_real
_atom_type_scat_dispersion_imag
_atom_type_scat_source
C C 0.0033 0.0016 'International Tables Vol C Tables 4.2.6.8 and 6.1.1.4'
H H 0.0000 0.0000 'International Tables Vol C Tables 4.2.6.8 and 6.1.1.4'
N N 0.0061 0.0033 'International Tables Vol C Tables 4.2.6.8 and 6.1.1.4'
O O 0.0106 0.0060 'International Tables Vol C Tables 4.2.6.8 and 6.1.1.4'
Sm Sm -0.1638 3.4418 'International Tables Vol C Tables 4.2.6.8 and 6.1.1.4'

loop_
_geom_angle_atom_site_label_1
_geom_angle_atom_site_label_2
_geom_angle_atom_site_label_3
_geom_angle
_geom_angle_site_symmetry_1
_geom_angle_site_symmetry_3
O4 Sm1 O1 73.47(17) 6_566 .
O4 Sm1 O2 78.78(18) 6_566 7_556
O1 Sm1 O2 133.12(18) . 7_556
O4 Sm1 O8 144.4(2) 6_566 .
O1 Sm1 O8 142.0(2) . .
O2 Sm1 O8 71.6(2) 7_556 .
O4 Sm1 O6 136.41(18) 6_566 2_655
O1 Sm1 O6 78.0(2) . 2_655
O2 Sm1 O6 143.1(2) 7_556 2_655
O8 Sm1 O6 71.6(2) . 2_655
O4 Sm1 O9A 78.6(3) 6_566 .
O1 Sm1 O9A 134.6(2) . .
O2 Sm1 O9A 72.8(2) 7_556 .
O8 Sm1 O9A 74.1(3) . .
O6 Sm1 O9A 99.9(3) 2_655 .
O4 Sm1 O9 78.6(3) 6_566 .
O1 Sm1 O9 134.6(2) . .
O2 Sm1 O9 72.8(2) 7_556 .
O8 Sm1 O9 74.1(3) . .
O6 Sm1 O9 99.9(3) 2_655 .
O4 Sm1 O3 122.86(18) 6_566 4_545
O1 Sm1 O3 77.63(19) . 4_545
O2 Sm1 O3 87.1(2) 7_556 4_545
O8 Sm1 O3 75.5(3) . 4_545
O6 Sm1 O3 80.94(19) 2_655 4_545
O9 Sm1 O3 147.6(2) . 4_545
O4 Sm1 O7 87.52(19) 6_566 2_655
O1 Sm1 O7 71.4(2) . 2_655
O2 Sm1 O7 144.3(2) 7_556 2_655
O8 Sm1 O7 105.2(3) . 2_655
O6 Sm1 O7 52.00(19) 2_655 2_655
O9 Sm1 O7 72.3(2) . 2_655
O3 Sm1 O7 127.39(18) 4_545 2_655
O4 Sm1 O4 73.91(17) 6_566 4_545
O1 Sm1 O4 69.69(17) . 4_545
O2 Sm1 O4 66.67(17) 7_556 4_545
O8 Sm1 O4 110.4(2) . 4_545
O6 Sm1 O4 125.05(19) 2_655 4_545
O9 Sm1 O4 134.4(2) . 4_545
O3 Sm1 O4 49.94(16) 4_545 4_545
O7 Sm1 O4 140.2(2) 2_655 4_545
O4 Sm1 C16 111.5(2) 6_566 2_655
O1 Sm1 C16 71.8(2) . 2_655
O2 Sm1 C16 154.8(2) 7_556 2_655
O8 Sm1 C16 89.4(2) . 2_655
O6 Sm1 C16 26.4(2) 2_655 2_655
O9A Sm1 C16 86.5(3) . 2_655
O9 Sm1 C16 86.5(3) . 2_655
O3 Sm1 C16 104.4(2) 4_545 2_655
O7 Sm1 C16 25.6(2) 2_655 2_655
O4 Sm1 C16 137.4(2) 4_545 2_655
O4 Sm1 C8 98.81(19) 6_566 4_545
O1 Sm1 C8 72.5(2) . 4_545
O2 Sm1 C8 75.4(2) 7_556 4_545
O8 Sm1 C8 92.5(3) . 4_545
O6 Sm1 C8 103.3(2) 2_655 4_545
O9 Sm1 C8 148.0(2) . 4_545
O3 Sm1 C8 24.68(18) 4_545 4_545
O7 Sm1 C8 139.8(2) 2_655 4_545
O4 Sm1 C8 25.27(17) 4_545 4_545
C16 Sm1 C8 123.1(2) 2_655 4_545
C7 O1 Sm1 136.7(5) . .
C7 O2 Sm1 136.2(5) . 7_556
C8 O3 Sm1 99.3(4) . 4
C8 O4 Sm1 161.6(5) . 6_565
C8 O4 Sm1 89.3(5) . 4
Sm1 O4 Sm1 106.09(17) 6_565 4
C10 O5 C9 118.2(7) . .
C16 O6 Sm1 93.9(4) . 2_655
C16 O7 Sm1 92.2(5) . 2_655
C2 C1 C6 119.1(6) . .
C2 C1 C7 120.9(6) . .
C6 C1 C7 120.0(7) . .
C1 C2 C3 120.8(7) . .
C4 C3 C2 119.5(7) . .
C4 C3 C8 120.3(6) . .
C2 C3 C8 120.3(6) . .
C3 C4 C5 120.9(7) . .
C6 C5 C4 118.5(7) . .
C6 C5 C9 122.3(7) . .
C4 C5 C9 119.3(7) . .
C5 C6 C1 121.3(7) . .
O1 C7 O2 126.2(7) . .
O1 C7 C1 117.7(6) . .
O2 C7 C1 116.1(7) . .
O3 C8 O4 121.4(7) . .
O3 C8 C3 120.2(6) . .
O4 C8 C3 118.4(7) . .
O3 C8 Sm1 56.0(4) . 4
O4 C8 Sm1 65.4(4) . 4
C3 C8 Sm1 174.3(5) . 4
O5 C9 C5 108.4(7) . .
O5 C10 C15 125.5(8) . .
O5 C10 C11 114.6(8) . .
C15 C10 C11 119.9(8) . .
C10 C11 C12 118.9(10) . .
C13 C12 C11 121.6(10) . .
C12 C13 C14 117.8(8) . .
C12 C13 C16 121.2(8) . .
C14 C13 C16 121.0(7) . .
C15 C14 C13 121.7(8) . .
C10 C15 C14 119.9(8) . .
O7 C16 O6 121.7(7) . .
O7 C16 C13 120.0(7) . .
O6 C16 C13 118.3(7) . .
O7 C16 Sm1 62.2(4) . 2_655
O6 C16 Sm1 59.7(4) . 2_655
C13 C16 Sm1 174.8(6) . 2_655
C17 O8 Sm1 130.2(10) . .
O8 C17 N1 125.6(16) . .
C17 N1 C18 122.5(17) . .
C17 N1 C19 126(2) . .
C18 N1 C19 111(2) . .
C20 O9 Sm1 131.5(12) . .
O9 C20 O10 128(2) . .

loop_
_geom_bond_atom_site_label_1
_geom_bond_atom_site_label_2
_geom_bond_distance
_geom_bond_site_symmetry_2
Sm1 O4 2.378(5) 6_566
Sm1 O1 2.398(5) .
Sm1 O2 2.421(5) 7_556
Sm1 O8 2.435(7) .
Sm1 O6 2.463(5) 2_655
Sm1 O9A 2.465(7) .
Sm1 O9 2.465(7) .
Sm1 O3 2.482(5) 4_545
Sm1 O7 2.518(5) 2_655
Sm1 O4 2.687(5) 4_545
Sm1 C16 2.846(7) 2_655
Sm1 C8 2.954(8) 4_545
O1 C7 1.247(9) .
O2 C7 1.255(9) .
O3 C8 1.250(9) .
O4 C8 1.261(8) .
O5 C10 1.368(9) .
O5 C9 1.407(10) .
O6 C16 1.268(10) .
O7 C16 1.232(10) .
C1 C2 1.373(10) .
C1 C6 1.392(10) .
C1 C7 1.516(9) .
C2 C3 1.391(10) .
C3 C4 1.372(10) .
C3 C8 1.496(10) .
C4 C5 1.401(10) .
C5 C6 1.379(10) .
C5 C9 1.505(10) .
C10 C15 1.373(12) .
C10 C11 1.378(14) .
C11 C12 1.405(14) .
C12 C13 1.368(13) .
C13 C14 1.383(12) .
C13 C16 1.495(10) .
C14 C15 1.375(11) .
O8 C17 1.229(9) .
C17 N1 1.302(18) .
N1 C18 1.431(9) .
N1 C19 1.496(18) .
O9 C20 1.243(10) .
C20 O10 1.257(10) .
